data_7152831
loop_
_publ_author_name
'Bonanc\'ia, Paula'
'Vay\'a, Ignacio'
'Markovitsi, Dimitra'
'Gustavsson, Thomas'
'Jim\'enez, M Consuelo'
'Miranda, Miguel A.'

_publ_section_title
;
 Stereodifferentiation in the intramolecular singlet excited state
 quenching of hydroxybiphenyl-tryptophan dyads.
;
_journal_issue 12
_journal_name_full 'Organic &amp; biomolecular chemistry'
_journal_page_first 1958
_journal_page_last 1963
_journal_paper_doi 10.1039/c3ob27278h
_journal_volume 11
_journal_year 2013
_chemical_compound_source 'synthesis as described'
_chemical_formula_moiety 'C15 H14 O3, H2 O'
_chemical_formula_sum 'C15 H16 O4'
_chemical_formula_weight 260.28
_chemical_name_common 2004uv01cj01
_chemical_name_systematic
;
?
;
_space_group_IT_number 13
_symmetry_cell_setting monoclinic
_symmetry_Int_Tables_number 13
_symmetry_space_group_name_Hall '-P 2yac'
_symmetry_space_group_name_H-M 'P 1 2/n 1'
_atom_sites_solution_hydrogens geom
_atom_sites_solution_primary direct
_atom_sites_solution_secondary difmap
_audit_creation_date 2004-03-26T19:48:31-00:00
_audit_creation_method 'WinGX routine CIF_UPDATE'
_cell_angle_alpha 90
_cell_angle_beta 111.057(4)
_cell_angle_gamma 90
_cell_formula_units_Z 4
_cell_length_a 14.2980(10)
_cell_length_b 5.6536(5)
_cell_length_c 17.4704(14)
_cell_measurement_reflns_used 2351
_cell_measurement_temperature 120.0(1)
_cell_measurement_theta_max 68.251
_cell_measurement_theta_min 0.999
_cell_measurement_wavelength 1.5418
_cell_volume 1317.92(19)
_computing_cell_refinement 'HKL Scalepack (Otwinowski & Minor 1997)'
_computing_data_collection 'Collect (Nonius BV, 1997-2000)'
_computing_data_reduction 'HKL Denzo and Scalepack (Otwinowski & Minor 1997)'
_computing_molecular_graphics 'Ortep-3 for Windows (Farrugia, 1997)'
_computing_publication_material 'WinGX publication routines (Farrugia, 1999)'
_computing_structure_refinement 'SHELXL-97 (Sheldrick, 1997)'
_computing_structure_solution 'SIR97 (Altomare et al., 1999)'
_diffrn_ambient_temperature 120.0(1)
_diffrn_measured_fraction_theta_full 0.984
_diffrn_measured_fraction_theta_max 0.984
_diffrn_measurement_device '135mm CCD camera on \k-goniostat'
_diffrn_measurement_device_type KappaCCD2000
_diffrn_measurement_method CCD
_diffrn_orient_matrix_type 'by Nonius Collect from scalepack cell'
_diffrn_orient_matrix_UB_11 0.0100519
_diffrn_orient_matrix_UB_12 0.1223683
_diffrn_orient_matrix_UB_13 -0.037656
_diffrn_orient_matrix_UB_21 0.0337393
_diffrn_orient_matrix_UB_22 0.105293
_diffrn_orient_matrix_UB_23 0.048017
_diffrn_orient_matrix_UB_31 0.0661607
_diffrn_orient_matrix_UB_32 -0.0722867
_diffrn_orient_matrix_UB_33 0.006197
_diffrn_radiation_monochromator 'multilayer graded optic'
_diffrn_radiation_probe x-ray
_diffrn_radiation_type CuK\a
_diffrn_radiation_wavelength 1.5418
_diffrn_reflns_av_R_equivalents 0.046
_diffrn_reflns_av_unetI/netI 0.0289
_diffrn_reflns_limit_h_max 16
_diffrn_reflns_limit_h_min -17
_diffrn_reflns_limit_k_max 6
_diffrn_reflns_limit_k_min 0
_diffrn_reflns_limit_l_max 21
_diffrn_reflns_limit_l_min 0
_diffrn_reflns_number 11513
_diffrn_reflns_reduction_process
;
Scaled and merged with SORTAV
R.H. Blessing, (1987) Cryst. Rev. 1, 3-58
R.H. Blessing, (1989) J. Appl. Cryst. 22, 396-397
;
_diffrn_reflns_theta_full 68.37
_diffrn_reflns_theta_max 68.36
_diffrn_reflns_theta_min 4.98
_exptl_absorpt_coefficient_mu 0.782
_exptl_absorpt_correction_T_max 0.939
_exptl_absorpt_correction_T_min 0.543
_exptl_absorpt_correction_type multi-scan
_exptl_absorpt_process_details
;
R.H. Blessing, Acta Cryst. (1995), A51, 33-38
;
_exptl_crystal_colour colourless
_exptl_crystal_density_diffrn 1.312
_exptl_crystal_density_method 'not measured'
_exptl_crystal_description prism
_exptl_crystal_F_000 552
_exptl_crystal_size_max 0.4
_exptl_crystal_size_mid 0.1
_exptl_crystal_size_min 0.08
_refine_diff_density_max 0.206
_refine_diff_density_min -0.232
_refine_diff_density_rms 0.051
_refine_ls_extinction_coef 0.0072(13)
_refine_ls_extinction_expression Fc^*^=kFc[1+0.001xFc^2^\l^3^/sin(2\q)]^-1/4^
_refine_ls_extinction_method SHELXL
_refine_ls_goodness_of_fit_ref 1.102
_refine_ls_hydrogen_treatment mixed
_refine_ls_matrix_type full
_refine_ls_number_parameters 237
_refine_ls_number_reflns 2376
_refine_ls_number_restraints 0
_refine_ls_restrained_S_all 1.102
_refine_ls_R_factor_all 0.0502
_refine_ls_R_factor_gt 0.0446
_refine_ls_shift/su_max 0
_refine_ls_shift/su_mean 0
_refine_ls_structure_factor_coef Fsqd
_refine_ls_weighting_details 'calc w=1/[\s^2^(Fo^2^)+(0.0836P)^2^+0.3751P] where P=(Fo^2^+2Fc^2^)/3'
_refine_ls_weighting_scheme calc
_refine_ls_wR_factor_gt 0.1312
_refine_ls_wR_factor_ref 0.1363
_reflns_number_gt 2105
_reflns_number_total 2376
_reflns_threshold_expression >2sigma(I)
_cod_data_source_file c3ob27278h.txt
_cod_data_source_block 2004uv01
_cod_original_sg_symbol_H-M 'P 2/n'
_cod_database_code 7152831

loop_
_symmetry_equiv_pos_as_xyz
'x, y, z'
'-x+1/2, y, -z+1/2'
'-x, -y, -z'
'x-1/2, -y, z-1/2'

loop_
_atom_site_label
_atom_site_type_symbol
_atom_site_fract_x
_atom_site_fract_y
_atom_site_fract_z
_atom_site_U_iso_or_equiv
_atom_site_adp_type
_atom_site_occupancy
_atom_site_symmetry_multiplicity
_atom_site_calc_flag
O1 O 0.55530(8) 0.2869(2) 0.19791(7) 0.0328(3) Uani 1 1 d
C1 C 0.45516(11) 0.3268(3) 0.15586(9) 0.0278(4) Uani 1 1 d
C2 C 0.38617(11) 0.2064(3) 0.18126(9) 0.0274(4) Uani 1 1 d
C3 C 0.28445(12) 0.2399(3) 0.13531(9) 0.0308(4) Uani 1 1 d
C4 C 0.25289(12) 0.3912(3) 0.06851(9) 0.0318(4) Uani 1 1 d
C5 C 0.32237(11) 0.5145(3) 0.04495(9) 0.0289(4) Uani 1 1 d
C6 C 0.42395(11) 0.4800(3) 0.08885(9) 0.0285(4) Uani 1 1 d
C7 C 0.41679(11) 0.0491(3) 0.25473(9) 0.0273(4) Uani 1 1 d
C8 C 0.48791(11) 0.1208(3) 0.32967(9) 0.0298(4) Uani 1 1 d
C9 C 0.50960(12) -0.0217(3) 0.39860(10) 0.0343(4) Uani 1 1 d
C10 C 0.46132(12) -0.2379(3) 0.39366(10) 0.0356(4) Uani 1 1 d
C11 C 0.39183(12) -0.3114(3) 0.31947(10) 0.0347(4) Uani 1 1 d
C12 C 0.36998(12) -0.1696(3) 0.25026(10) 0.0310(4) Uani 1 1 d
C13 C 0.28601(12) 0.6775(3) -0.02980(9) 0.0320(4) Uani 1 1 d
C14 C 0.35817(14) 0.8740(3) -0.03106(11) 0.0375(4) Uani 1 1 d
C15 C 0.26074(11) 0.5181(3) -0.10464(9) 0.0294(4) Uani 1 1 d
O16 O 0.17216(8) 0.4215(2) -0.12528(7) 0.0364(3) Uani 1 1 d
O17 O 0.31924(8) 0.4757(2) -0.13971(7) 0.0365(3) Uani 1 1 d
O1W O 0.64441(15) -0.1514(3) 0.25081(10) 0.0679(5) Uani 1 1 d
H13 H 0.2197(14) 0.754(4) -0.0318(12) 0.039(5) Uiso 1 1 d
H14A H 0.3740(15) 0.978(4) 0.0181(13) 0.045(5) Uiso 1 1 d
H12 H 0.3203(14) -0.223(3) 0.1964(12) 0.036(5) Uiso 1 1 d
H3 H 0.2343(14) 0.153(4) 0.1524(11) 0.037(5) Uiso 1 1 d
H9 H 0.5609(14) 0.034(4) 0.4527(13) 0.039(5) Uiso 1 1 d
H6 H 0.4738(14) 0.565(3) 0.0719(11) 0.035(5) Uiso 1 1 d
H8 H 0.5217(14) 0.273(4) 0.3347(12) 0.039(5) Uiso 1 1 d
H14C H 0.4243(15) 0.809(3) -0.0339(12) 0.037(5) Uiso 1 1 d
H14B H 0.3264(15) 0.982(4) -0.0805(13) 0.049(6) Uiso 1 1 d
H4 H 0.1791(15) 0.409(4) 0.0363(11) 0.041(5) Uiso 1 1 d
H10 H 0.4772(15) -0.341(4) 0.4462(13) 0.046(5) Uiso 1 1 d
H11 H 0.3590(14) -0.464(4) 0.3136(11) 0.038(5) Uiso 1 1 d
H1WB H 0.612(2) -0.015(5) 0.2354(16) 0.071(8) Uiso 1 1 d
H1WA H 0.668(2) -0.199(6) 0.216(2) 0.094(10) Uiso 1 1 d
H16 H 0.1578(19) 0.327(5) -0.1749(17) 0.070(7) Uiso 1 1 d
H1O H 0.5906(17) 0.361(4) 0.1727(14) 0.057(6) Uiso 1 1 d

loop_
_atom_site_aniso_label
_atom_site_aniso_U_11
_atom_site_aniso_U_22
_atom_site_aniso_U_33
_atom_site_aniso_U_23
_atom_site_aniso_U_13
_atom_site_aniso_U_12
O1 0.0263(6) 0.0383(7) 0.0366(6) 0.0077(5) 0.0148(5) 0.0006(5)
C1 0.0255(7) 0.0303(8) 0.0298(7) -0.0015(6) 0.0126(6) 0.0007(6)
C2 0.0297(8) 0.0287(8) 0.0281(7) -0.0021(6) 0.0155(6) -0.0009(6)
C3 0.0284(8) 0.0369(9) 0.0310(8) -0.0018(6) 0.0155(6) -0.0021(7)
C4 0.0279(8) 0.0392(9) 0.0301(8) -0.0004(6) 0.0128(6) 0.0013(7)
C5 0.0315(8) 0.0303(8) 0.0274(7) -0.0021(6) 0.0136(6) 0.0017(6)
C6 0.0294(8) 0.0292(8) 0.0303(8) -0.0009(6) 0.0148(6) -0.0018(6)
C7 0.0257(7) 0.0296(8) 0.0323(8) 0.0000(6) 0.0173(6) 0.0019(6)
C8 0.0290(8) 0.0322(9) 0.0329(8) -0.0011(6) 0.0165(6) 0.0003(7)
C9 0.0315(8) 0.0409(10) 0.0332(8) 0.0029(7) 0.0147(7) 0.0031(7)
C10 0.0358(9) 0.0383(10) 0.0382(9) 0.0089(7) 0.0201(7) 0.0055(7)
C11 0.0359(8) 0.0304(9) 0.0453(9) 0.0026(7) 0.0237(7) 0.0011(7)
C12 0.0308(8) 0.0322(9) 0.0346(8) -0.0013(6) 0.0174(7) 0.0004(6)
C13 0.0329(8) 0.0327(9) 0.0316(8) 0.0016(6) 0.0129(6) 0.0031(7)
C14 0.0459(10) 0.0325(9) 0.0352(9) 0.0007(7) 0.0160(7) -0.0018(8)
C15 0.0264(7) 0.0325(9) 0.0291(8) 0.0064(6) 0.0098(6) 0.0014(6)
O16 0.0272(6) 0.0475(8) 0.0362(6) -0.0035(5) 0.0135(5) -0.0055(5)
O17 0.0344(6) 0.0449(7) 0.0368(6) -0.0049(5) 0.0208(5) -0.0071(5)
O1W 0.1061(13) 0.0582(10) 0.0622(10) 0.0261(8) 0.0579(10) 0.0458(10)

loop_
_atom_type_symbol
_atom_type_description
_atom_type_scat_dispersion_real
_atom_type_scat_dispersion_imag
_atom_type_scat_source
C C 0.0181 0.0091 'International Tables Vol C Tables 4.2.6.8 and 6.1.1.4'
H H 0 0 'International Tables Vol C Tables 4.2.6.8 and 6.1.1.4'
O O 0.0492 0.0322 'International Tables Vol C Tables 4.2.6.8 and 6.1.1.4'

loop_
_geom_angle_atom_site_label_1
_geom_angle_atom_site_label_2
_geom_angle_atom_site_label_3
_geom_angle
C1 O1 H1O 109.1(15)
O1 C1 C6 120.59(13)
O1 C1 C2 118.05(13)
C6 C1 C2 121.35(14)
C1 C2 C3 117.36(14)
C1 C2 C7 122.81(13)
C3 C2 C7 119.83(13)
C4 C3 C2 121.59(14)
C4 C3 H3 120.3(11)
C2 C3 H3 118.1(11)
C3 C4 C5 120.49(14)
C3 C4 H4 119.4(11)
C5 C4 H4 120.1(11)
C6 C5 C4 118.80(14)
C6 C5 C13 121.51(14)
C4 C5 C13 119.66(13)
C5 C6 C1 120.38(14)
C5 C6 H6 119.3(11)
C1 C6 H6 120.3(11)
C12 C7 C8 118.83(14)
C12 C7 C2 119.59(13)
C8 C7 C2 121.49(14)
C9 C8 C7 120.32(15)
C9 C8 H8 119.0(11)
C7 C8 H8 120.6(11)
C8 C9 C10 120.31(15)
C8 C9 H9 119.3(12)
C10 C9 H9 120.3(11)
C11 C10 C9 119.69(15)
C11 C10 H10 121.0(12)
C9 C10 H10 119.3(11)
C10 C11 C12 120.21(16)
C10 C11 H11 121.5(11)
C12 C11 H11 118.2(11)
C11 C12 C7 120.61(15)
C11 C12 H12 120.5(11)
C7 C12 H12 118.9(11)
C15 C13 C14 111.91(13)
C15 C13 C5 106.24(13)
C14 C13 C5 115.36(13)
C15 C13 H13 106.7(11)
C14 C13 H13 108.3(11)
C5 C13 H13 107.9(11)
C13 C14 H14A 111.3(12)
C13 C14 H14C 112.2(11)
H14A C14 H14C 108.9(16)
C13 C14 H14B 110.5(12)
H14A C14 H14B 105.8(16)
H14C C14 H14B 107.9(16)
O17 C15 O16 123.32(15)
O17 C15 C13 123.49(14)
O16 C15 C13 113.11(13)
C15 O16 H16 110.4(15)
H1WB O1W H1WA 111(3)

loop_
_geom_bond_atom_site_label_1
_geom_bond_atom_site_label_2
_geom_bond_distance
O1 C1 1.3728(18)
O1 H1O 0.88(3)
C1 C6 1.394(2)
C1 C2 1.396(2)
C2 C3 1.399(2)
C2 C7 1.492(2)
C3 C4 1.385(2)
C3 H3 1.00(2)
C4 C5 1.391(2)
C4 H4 1.006(19)
C5 C6 1.391(2)
C5 C13 1.529(2)
C6 H6 0.99(2)
C7 C12 1.395(2)
C7 C8 1.398(2)
C8 C9 1.388(2)
C8 H8 0.97(2)
C9 C10 1.391(3)
C9 H9 1.01(2)
C10 C11 1.384(2)
C10 H10 1.04(2)
C11 C12 1.389(2)
C11 H11 0.97(2)
C12 H12 1.00(2)
C13 C15 1.521(2)
C13 C14 1.522(2)
C13 H13 1.03(2)
C14 H14A 1.00(2)
C14 H14C 1.03(2)
C14 H14B 1.02(2)
C15 O17 1.2249(19)
C15 O16 1.3053(19)
O16 H16 0.98(3)
O1W H1WB 0.89(3)
O1W H1WA 0.83(4)

loop_
_geom_hbond_atom_site_label_D
_geom_hbond_atom_site_label_H
_geom_hbond_atom_site_label_A
_geom_hbond_distance_DH
_geom_hbond_distance_HA
_geom_hbond_distance_DA
_geom_hbond_angle_DHA
_geom_hbond_site_symmetry_A
O1W H1WB O1 0.89(3) 1.90(3) 2.7878(19) 173(2) .
O1W H1WA O17 0.83(4) 2.11(4) 2.851(2) 148(3) 3_655
O16 H16 O1W 0.98(3) 1.59(3) 2.5610(18) 173(2) 4
O1 H1O O17 0.88(3) 1.84(3) 2.7134(16) 169(2) 3_665

loop_
_geom_torsion_atom_site_label_1
_geom_torsion_atom_site_label_2
_geom_torsion_atom_site_label_3
_geom_torsion_atom_site_label_4
_geom_torsion
O1 C1 C2 C3 -176.89(13)
C6 C1 C2 C3 1.9(2)
O1 C1 C2 C7 3.8(2)
C6 C1 C2 C7 -177.38(13)
C1 C2 C3 C4 -1.7(2)
C7 C2 C3 C4 177.61(14)
C2 C3 C4 C5 0.3(2)
C3 C4 C5 C6 1.0(2)
C3 C4 C5 C13 179.02(14)
C4 C5 C6 C1 -0.8(2)
C13 C5 C6 C1 -178.77(14)
O1 C1 C6 C5 178.09(14)
C2 C1 C6 C5 -0.7(2)
C1 C2 C7 C12 -136.10(16)
C3 C2 C7 C12 44.6(2)
C1 C2 C7 C8 47.3(2)
C3 C2 C7 C8 -131.97(16)
C12 C7 C8 C9 -1.4(2)
C2 C7 C8 C9 175.20(13)
C7 C8 C9 C10 0.5(2)
C8 C9 C10 C11 0.4(2)
C9 C10 C11 C12 -0.3(2)
C10 C11 C12 C7 -0.7(2)
C8 C7 C12 C11 1.5(2)
C2 C7 C12 C11 -175.15(14)
C6 C5 C13 C15 98.66(16)
C4 C5 C13 C15 -79.28(17)
C6 C5 C13 C14 -26.0(2)
C4 C5 C13 C14 156.10(15)
C14 C13 C15 O17 31.6(2)
C5 C13 C15 O17 -95.11(17)
C14 C13 C15 O16 -151.58(14)
C5 C13 C15 O16 81.69(15)
